data_1556943
loop_
_publ_author_name
'Aldrich, Kelly E.'
'Kansal, Dhwani'
'Odom, Aaron L.'

_publ_section_title
;
 Catalyst design insights from modelling a titanium-catalyzed
 multicomponent reaction.
;
_journal_issue 0
_journal_name_full 'Faraday discussions'
_journal_page_first 208
_journal_page_last 230
_journal_paper_doi 10.1039/c9fd00033j
_journal_volume 220
_journal_year 2019
_chemical_formula_moiety 'C40 H48 F4 O4 Ti'
_chemical_formula_sum 'C40 H48 F4 O4 Ti'
_chemical_formula_weight 716.68
_space_group_crystal_system tetragonal
_space_group_IT_number 114
_space_group_name_Hall 'P -4 2n'
_space_group_name_H-M_alt 'P -4 21 c'
_atom_sites_solution_hydrogens geom
_audit_creation_date 2019-03-26
_audit_creation_method
;
Olex2 1.2
(compiled 2018.05.29 svn.r3508 for OlexSys, GUI svn.r5506)
;
_audit_update_record
;
2019-03-27 deposited with the CCDC.	2019-05-07 downloaded from the CCDC.
;
_cell_angle_alpha 90
_cell_angle_beta 90
_cell_angle_gamma 90
_cell_formula_units_Z 2
_cell_length_a 15.2973(16)
_cell_length_b 15.2973(16)
_cell_length_c 8.263(2)
_cell_measurement_reflns_used 3953
_cell_measurement_temperature 173(2)
_cell_measurement_theta_max 69.55
_cell_measurement_theta_min 4.09
_cell_volume 1933.6(5)
_computing_cell_refinement 'SAINT v8.34A (Bruker, 2013)'
_computing_data_collection 'COSMO (BRUKER, V1.61, 2009)'
_computing_data_reduction 'SAINT V8.38A (?, 2016)'
_computing_molecular_graphics 'Olex2 (Dolomanov et al., 2009)'
_computing_publication_material 'Olex2 (Dolomanov et al., 2009)'
_computing_structure_refinement 'ShelXL (Sheldrick, 2015)'
_computing_structure_solution 'SHELXT (Sheldrick, G.M. (2015). Acta Cryst. A71, 3-8)'
_diffrn_ambient_temperature 173(2)
_diffrn_detector_area_resol_mean 8
_diffrn_measured_fraction_theta_full 0.979
_diffrn_measured_fraction_theta_max 0.963
_diffrn_measurement_device_type 'Bruker SMART APEX CCD area detector'
_diffrn_measurement_method '\w and \f scans'
_diffrn_radiation_monochromator graphite
_diffrn_radiation_type CuK\a
_diffrn_radiation_wavelength 1.54178
_diffrn_reflns_av_R_equivalents 0.0818
_diffrn_reflns_av_unetI/netI 0.0673
_diffrn_reflns_Laue_measured_fraction_full 0.979
_diffrn_reflns_Laue_measured_fraction_max 0.963
_diffrn_reflns_limit_h_max 18
_diffrn_reflns_limit_h_min -18
_diffrn_reflns_limit_k_max 18
_diffrn_reflns_limit_k_min -18
_diffrn_reflns_limit_l_max 7
_diffrn_reflns_limit_l_min -9
_diffrn_reflns_number 8947
_diffrn_reflns_point_group_measured_fraction_full 0.984
_diffrn_reflns_point_group_measured_fraction_max 0.967
_diffrn_reflns_theta_full 67.679
_diffrn_reflns_theta_max 70.385
_diffrn_reflns_theta_min 2.889
_diffrn_source 'sealed tube'
_exptl_absorpt_coefficient_mu 2.352
_exptl_absorpt_correction_T_max 0.7533
_exptl_absorpt_correction_T_min 0.5521
_exptl_absorpt_correction_type multi-scan
_exptl_absorpt_process_details
'SADABS-2016/2 (Bruker,2016/2) was used for absorption correction. wR2(int) was 0.1150 before and 0.0756 after correction. The Ratio of minimum to maximum transmission is 0.7329. The \l/2 correction factor is Not present.'
_exptl_crystal_colour yellow
_exptl_crystal_colour_primary yellow
_exptl_crystal_density_diffrn 1.231
_exptl_crystal_description needle
_exptl_crystal_F_000 756
_exptl_crystal_recrystallization_method 'used as received'
_exptl_crystal_size_max 0.384
_exptl_crystal_size_mid 0.134
_exptl_crystal_size_min 0.116
_refine_diff_density_max 0.353
_refine_diff_density_min -0.690
_refine_diff_density_rms 0.077
_refine_ls_abs_structure_details
;
 Flack x determined using 445 quotients [(I+)-(I-)]/[(I+)+(I-)]
 (Parsons and Flack (2004), Acta Cryst. A60, s61).
;
_refine_ls_abs_structure_Flack -0.041(15)
_refine_ls_extinction_method none
_refine_ls_goodness_of_fit_ref 1.147
_refine_ls_hydrogen_treatment constr
_refine_ls_matrix_type full
_refine_ls_number_parameters 115
_refine_ls_number_reflns 1757
_refine_ls_number_restraints 0
_refine_ls_restrained_S_all 1.147
_refine_ls_R_factor_all 0.0955
_refine_ls_R_factor_gt 0.0756
_refine_ls_shift/su_max 0.000
_refine_ls_shift/su_mean 0.000
_refine_ls_structure_factor_coef Fsqd
_refine_ls_weighting_details 'w=1/[\s^2^(Fo^2^)+(0.1012P)^2^+2.9140P] where P=(Fo^2^+2Fc^2^)/3'
_refine_ls_weighting_scheme calc
_refine_ls_wR_factor_gt 0.2282
_refine_ls_wR_factor_ref 0.2410
_reflns_Friedel_coverage 0.741
_reflns_Friedel_fraction_full 0.991
_reflns_Friedel_fraction_max 0.972
_reflns_number_gt 1337
_reflns_number_total 1757
_reflns_threshold_expression 'I > 2\s(I)'
_cod_data_source_file c9fd00033j2.cif
_cod_data_source_block dk_22may
_cod_depositor_comments
;
The following automatic conversions were performed:

data item '_exptl_absorpt_correction_type' value 'Multi-scan' was
changed to 'multi-scan' in accordance with the
/home/data/users/saulius/crontab/automatic-downloads/current/RSC/lib/dictionaries/cif_core.dic
dictionary named 'cif_core.dic' version 2.4.2 last updated on
2011-04-26.

Automatic conversion script
Id: cif_fix_values 7556 2019-12-06 15:28:31Z antanas 
;
_cod_original_cell_volume 1933.5(7)
_cod_database_code 1556943
_shelxl_version_number 2013-3
_shelx_space_group_comment
;
The symmetry employed for this shelxl refinement is uniquely defined
by the following loop, which should always be used as a source of
symmetry information in preference to the above space-group names.
They are only intended as comments.
;
_shelx_estimated_absorpt_t_max 0.772
_shelx_estimated_absorpt_t_min 0.465
_olex2_refinement_description
;
1. Twinned data refinement
 Scales: 0.28(5)
 0.72(5)
2. Fixed Uiso
 At 1.2 times of:
  All C(H) groups
 At 1.5 times of:
  All C(H,H,H) groups
3.a Aromatic/amide H refined with riding coordinates:
 C2(H2), C6(H6), C7(H7)
3.b Idealised Me refined as rotating group:
 C10(H10A,H10B,H10C), C11(H11A,H11B,H11C), C12(H12A,H12B,H12C)
;
_olex2_diffrn_ambient_temperature_device 'Oxford Cryosystems'
_olex2_submission_special_instructions 'No special instructions were received'

loop_
_space_group_symop_operation_xyz
'x, y, z'
'y, -x, -z'
'-x, -y, z'
'-y, x, -z'
'x+1/2, -y+1/2, -z+1/2'
'-x+1/2, y+1/2, -z+1/2'
'-y+1/2, -x+1/2, z+1/2'
'y+1/2, x+1/2, z+1/2'

loop_
_atom_site_label
_atom_site_type_symbol
_atom_site_fract_x
_atom_site_fract_y
_atom_site_fract_z
_atom_site_U_iso_or_equiv
_atom_site_adp_type
_atom_site_occupancy
_atom_site_site_symmetry_order
_atom_site_calc_flag
_atom_site_refinement_flags_posn
_atom_site_refinement_flags_adp
_atom_site_refinement_flags_occupancy
Ti1 Ti 0.5000 0.5000 0.0000 0.0411(7) Uani 1 4 d S T P
O1 O 0.4035(4) 0.4916(5) 0.1252(7) 0.0546(16) Uani 1 1 d . . .
C2 C 0.3844(6) 0.5757(6) 0.3639(12) 0.050(2) Uani 1 1 d . . .
H2 H 0.4458 0.5847 0.3667 0.060 Uiso 1 1 calc R . .
C3 C 0.2572(5) 0.5122(5) 0.2268(10) 0.0417(19) Uani 1 1 d . . .
F4 F 0.1907(5) 0.6331(5) 0.5891(8) 0.096(3) Uani 1 1 d . . .
C5 C 0.3485(5) 0.5270(5) 0.2400(11) 0.0405(19) Uani 1 1 d . . .
C6 C 0.2074(6) 0.5508(7) 0.3492(13) 0.057(3) Uani 1 1 d . . .
H6 H 0.1456 0.5442 0.3472 0.068 Uiso 1 1 calc R . .
C7 C 0.3321(7) 0.6123(6) 0.4855(13) 0.063(3) Uani 1 1 d . . .
H7 H 0.3567 0.6451 0.5719 0.076 Uiso 1 1 calc R . .
C8 C 0.2175(6) 0.4595(6) 0.0858(13) 0.056(3) Uani 1 1 d . . .
C9 C 0.2455(7) 0.5986(7) 0.4742(14) 0.064(3) Uani 1 1 d . . .
C10 C 0.1164(7) 0.4547(9) 0.0992(16) 0.082(4) Uani 1 1 d . . .
H10A H 0.1003 0.4291 0.2038 0.123 Uiso 1 1 calc GR . .
H10B H 0.0933 0.4182 0.0116 0.123 Uiso 1 1 calc GR . .
H10C H 0.0919 0.5137 0.0909 0.123 Uiso 1 1 calc GR . .
C11 C 0.2381(6) 0.5007(8) -0.0820(12) 0.062(2) Uani 1 1 d . . .
H11A H 0.2184 0.5616 -0.0833 0.093 Uiso 1 1 calc GR . .
H11B H 0.2076 0.4678 -0.1668 0.093 Uiso 1 1 calc GR . .
H11C H 0.3012 0.4985 -0.1016 0.093 Uiso 1 1 calc GR . .
C12 C 0.2530(8) 0.3643(6) 0.0858(15) 0.075(3) Uani 1 1 d . . .
H12A H 0.3170 0.3654 0.0795 0.112 Uiso 1 1 calc GR . .
H12B H 0.2295 0.3327 -0.0078 0.112 Uiso 1 1 calc GR . .
H12C H 0.2350 0.3348 0.1856 0.112 Uiso 1 1 calc GR . .

loop_
_atom_site_aniso_label
_atom_site_aniso_U_11
_atom_site_aniso_U_22
_atom_site_aniso_U_33
_atom_site_aniso_U_23
_atom_site_aniso_U_13
_atom_site_aniso_U_12
Ti1 0.0357(8) 0.0357(8) 0.0519(16) 0.000 0.000 0.000
O1 0.038(3) 0.074(4) 0.051(3) -0.004(4) 0.003(2) -0.002(3)
C2 0.050(5) 0.042(5) 0.058(6) -0.001(4) -0.021(4) -0.003(4)
C3 0.034(4) 0.041(5) 0.050(5) 0.007(4) -0.005(3) -0.003(3)
F4 0.105(5) 0.122(6) 0.062(4) -0.011(4) 0.013(4) 0.049(5)
C5 0.036(4) 0.042(4) 0.043(5) 0.006(3) 0.006(4) 0.001(3)
C6 0.034(4) 0.070(6) 0.066(6) 0.026(5) 0.013(4) 0.010(4)
C7 0.081(7) 0.052(5) 0.056(6) -0.004(5) -0.021(6) 0.009(5)
C8 0.043(5) 0.059(5) 0.066(6) 0.018(5) -0.002(5) -0.011(4)
C9 0.069(6) 0.062(6) 0.062(7) -0.003(5) 0.000(6) 0.021(5)
C10 0.048(5) 0.132(11) 0.067(7) 0.020(7) -0.009(6) -0.032(6)
C11 0.046(5) 0.069(6) 0.072(6) -0.002(7) -0.006(4) -0.008(5)
C12 0.098(9) 0.049(5) 0.077(7) -0.003(5) -0.020(7) -0.015(6)

loop_
_atom_type_symbol
_atom_type_description
_atom_type_scat_dispersion_real
_atom_type_scat_dispersion_imag
_atom_type_scat_source
C C 0.0181 0.0091 'International Tables Vol C Tables 4.2.6.8 and 6.1.1.4'
H H 0.0000 0.0000 'International Tables Vol C Tables 4.2.6.8 and 6.1.1.4'
F F 0.0727 0.0534 'International Tables Vol C Tables 4.2.6.8 and 6.1.1.4'
O O 0.0492 0.0322 'International Tables Vol C Tables 4.2.6.8 and 6.1.1.4'
Ti Ti 0.2191 1.8069 'International Tables Vol C Tables 4.2.6.8 and 6.1.1.4'

loop_
_geom_angle_atom_site_label_1
_geom_angle_atom_site_label_2
_geom_angle_atom_site_label_3
_geom_angle
_geom_angle_site_symmetry_1
_geom_angle_site_symmetry_3
O1 Ti1 O1 110.2(4) . 3_665
O1 Ti1 O1 110.2(4) 4_655 2_565
O1 Ti1 O1 109.13(18) . 2_565
O1 Ti1 O1 109.13(18) . 4_655
O1 Ti1 O1 109.13(18) 3_665 4_655
O1 Ti1 O1 109.13(18) 3_665 2_565
C5 O1 Ti1 149.9(6) . .
C5 C2 H2 119.3 . .
C5 C2 C7 121.4(9) . .
C7 C2 H2 119.3 . .
C5 C3 C8 122.0(8) . .
C6 C3 C5 114.5(8) . .
C6 C3 C8 123.6(8) . .
O1 C5 C2 118.7(8) . .
O1 C5 C3 119.0(8) . .
C2 C5 C3 122.3(8) . .
C3 C6 H6 119.0 . .
C9 C6 C3 122.0(8) . .
C9 C6 H6 119.0 . .
C2 C7 H7 121.6 . .
C9 C7 C2 116.8(10) . .
C9 C7 H7 121.6 . .
C3 C8 C10 111.3(9) . .
C3 C8 C11 112.5(7) . .
C3 C8 C12 110.6(8) . .
C10 C8 C11 106.5(8) . .
C10 C8 C12 107.7(9) . .
C12 C8 C11 108.0(10) . .
F4 C9 C6 117.4(9) . .
C7 C9 F4 119.6(10) . .
C7 C9 C6 123.1(10) . .
C8 C10 H10A 109.5 . .
C8 C10 H10B 109.5 . .
C8 C10 H10C 109.5 . .
H10A C10 H10B 109.5 . .
H10A C10 H10C 109.5 . .
H10B C10 H10C 109.5 . .
C8 C11 H11A 109.5 . .
C8 C11 H11B 109.5 . .
C8 C11 H11C 109.5 . .
H11A C11 H11B 109.5 . .
H11A C11 H11C 109.5 . .
H11B C11 H11C 109.5 . .
C8 C12 H12A 109.5 . .
C8 C12 H12B 109.5 . .
C8 C12 H12C 109.5 . .
H12A C12 H12B 109.5 . .
H12A C12 H12C 109.5 . .
H12B C12 H12C 109.5 . .

loop_
_geom_bond_atom_site_label_1
_geom_bond_atom_site_label_2
_geom_bond_distance
_geom_bond_site_symmetry_2
Ti1 O1 1.807(6) .
Ti1 O1 1.807(6) 2_565
Ti1 O1 1.807(6) 3_665
Ti1 O1 1.807(6) 4_655
O1 C5 1.378(10) .
C2 H2 0.9500 .
C2 C5 1.380(12) .
C2 C7 1.401(14) .
C3 C5 1.419(10) .
C3 C6 1.397(13) .
C3 C8 1.542(13) .
F4 C9 1.373(12) .
C6 H6 0.9500 .
C6 C9 1.393(15) .
C7 H7 0.9500 .
C7 C9 1.345(15) .
C8 C10 1.552(13) .
C8 C11 1.555(14) .
C8 C12 1.554(13) .
C10 H10A 0.9800 .
C10 H10B 0.9800 .
C10 H10C 0.9800 .
C11 H11A 0.9800 .
C11 H11B 0.9800 .
C11 H11C 0.9800 .
C12 H12A 0.9800 .
C12 H12B 0.9800 .
C12 H12C 0.9800 .

loop_
_twin_individual_id
_twin_individual_mass_fraction_refined
1 0.28(5)
2 0.72(5)
